data_1554148
loop_
_publ_author_name
'Du, Gaixia'
'Long, Yingyun'
'Xue, Jiaping'
'Zhang, Shaowen'
'Dong, Yuping'
'Li, Xiaofang'

_publ_section_title
;
 1,4-Selective Polymerization of 1,3-Cyclohexadiene and Copolymerization
 with Styrene by Cationic Half-Sandwich Fluorenyl Rare Earth Metal Alkyl
 Catalysts
;
_journal_issue 6
_journal_name_full Macromolecules
_journal_page_first 1627
_journal_paper_doi 10.1021/acs.macromol.5b00037
_journal_volume 48
_journal_year 2015
_chemical_formula_sum 'C28 H47 O Si3 Y'
_chemical_formula_weight 572.84
_space_group_IT_number 14
_space_group_name_Hall '-P 2ybc'
_space_group_name_H-M_alt 'P 1 21/c 1'
_symmetry_cell_setting monoclinic
_symmetry_space_group_name_H-M 'P 1 21/c 1'
_atom_sites_solution_hydrogens geom
_atom_sites_solution_primary direct
_atom_sites_solution_secondary difmap
_audit_creation_method SHELXL-97
_cell_angle_alpha 90.00
_cell_angle_beta 104.60(3)
_cell_angle_gamma 90.00
_cell_formula_units_Z 4
_cell_length_a 10.400(2)
_cell_length_b 15.800(3)
_cell_length_c 20.000(4)
_cell_measurement_temperature 173(2)
_cell_volume 3180.3(12)
_computing_structure_refinement 'SHELXL-97 (Sheldrick, 1997)'
_computing_structure_solution 'SHELXS-97 (Sheldrick, 1990)'
_diffrn_ambient_temperature 173(2)
_diffrn_measured_fraction_theta_full 0.998
_diffrn_measured_fraction_theta_max 0.998
_diffrn_radiation_monochromator graphite
_diffrn_radiation_source 'fine-focus sealed tube'
_diffrn_radiation_type MoK\a
_diffrn_radiation_wavelength 0.71073
_diffrn_reflns_av_R_equivalents 0.0357
_diffrn_reflns_av_sigmaI/netI 0.0371
_diffrn_reflns_limit_h_max 12
_diffrn_reflns_limit_h_min -12
_diffrn_reflns_limit_k_max 18
_diffrn_reflns_limit_k_min -14
_diffrn_reflns_limit_l_max 20
_diffrn_reflns_limit_l_min -23
_diffrn_reflns_number 19789
_diffrn_reflns_theta_full 25.02
_diffrn_reflns_theta_max 25.02
_diffrn_reflns_theta_min 1.66
_exptl_absorpt_coefficient_mu 1.964
_exptl_absorpt_correction_T_max 0.4926
_exptl_absorpt_correction_T_min 0.4719
_exptl_absorpt_correction_type multi-scan
_exptl_absorpt_process_details SADABS
_exptl_crystal_density_diffrn 1.196
_exptl_crystal_density_method 'not measured'
_exptl_crystal_F_000 1216
_exptl_crystal_size_max 0.45
_exptl_crystal_size_mid 0.43
_exptl_crystal_size_min 0.42
_refine_diff_density_max 0.563
_refine_diff_density_min -0.358
_refine_diff_density_rms 0.118
_refine_ls_extinction_method CONSTR
_refine_ls_goodness_of_fit_ref 1.158
_refine_ls_hydrogen_treatment mixed
_refine_ls_matrix_type full
_refine_ls_number_parameters 307
_refine_ls_number_reflns 5604
_refine_ls_number_restraints 0
_refine_ls_restrained_S_all 1.158
_refine_ls_R_factor_all 0.0440
_refine_ls_R_factor_gt 0.0393
_refine_ls_shift/su_max 0.001
_refine_ls_shift/su_mean 0.000
_refine_ls_structure_factor_coef Fsqd
_refine_ls_weighting_details 'calc w=1/[\s^2^(Fo^2^)+(0.0545P)^2^+0.8944P] where P=(Fo^2^+2Fc^2^)/3'
_refine_ls_weighting_scheme calc
_refine_ls_wR_factor_gt 0.1042
_refine_ls_wR_factor_ref 0.1068
_reflns_number_gt 5175
_reflns_number_total 5604
_reflns_threshold_expression >2sigma(I)
_cod_data_source_file ma5b00037_si_004.cif
_cod_data_source_block a21
_cod_depositor_comments
;
The following automatic conversions were performed:

data item '_symmetry_cell_setting' value 'Monoclinic' was changed to
'monoclinic' in accordance with the
/home/saulius/struct/COD-crude-data/automatic-downloads/DataCite-retrospective/ACS/depositions/lib/dictionaries/cif_core.dic
dictionary named 'cif_core.dic' version 2.4.2 last updated on
2011-04-26.

Automatic conversion script
Id: cif_fix_values 6909 2019-04-08 15:41:33Z antanas 
;
_cod_original_cell_volume 3180.3(11)
_cod_original_sg_symbol_H-M P2(1)/c
_cod_database_code 1554148

loop_
_symmetry_equiv_pos_as_xyz
'x, y, z'
'-x, y+1/2, -z+1/2'
'-x, -y, -z'
'x, -y-1/2, z-1/2'

loop_
_atom_site_label
_atom_site_type_symbol
_atom_site_fract_x
_atom_site_fract_y
_atom_site_fract_z
_atom_site_U_iso_or_equiv
_atom_site_adp_type
_atom_site_occupancy
_atom_site_symmetry_multiplicity
_atom_site_calc_flag
_atom_site_refinement_flags
Y1 Y 0.19023(3) 0.327867(16) 0.225266(13) 0.02434(11) Uani 1 1 d .
O1 O 0.1211(2) 0.25671(12) 0.31036(10) 0.0333(5) Uani 1 1 d .
Si1 Si 0.28488(8) 0.15510(5) 0.11762(4) 0.02908(19) Uani 1 1 d .
Si2 Si 0.51675(8) 0.32055(5) 0.36300(4) 0.0333(2) Uani 1 1 d .
Si3 Si -0.18096(8) 0.37144(5) 0.13362(4) 0.0310(2) Uani 1 1 d .
C1 C 0.1550(3) 0.22040(18) 0.13957(15) 0.0308(6) Uani 1 1 d .
H1A H 0.0915 0.1801 0.1517 0.037 Uiso 1 1 calc R
H1B H 0.1070 0.2479 0.0959 0.037 Uiso 1 1 calc R
C2 C 0.4081(4) 0.2237(2) 0.08892(18) 0.0520(9) Uani 1 1 d .
H2A H 0.3641 0.2524 0.0458 0.078 Uiso 1 1 calc R
H2B H 0.4808 0.1886 0.0813 0.078 Uiso 1 1 calc R
H2C H 0.4439 0.2659 0.1247 0.078 Uiso 1 1 calc R
C3 C 0.2199(3) 0.0770(2) 0.04579(16) 0.0395(7) Uani 1 1 d .
H3A H 0.1734 0.0311 0.0628 0.059 Uiso 1 1 calc R
H3B H 0.2943 0.0537 0.0298 0.059 Uiso 1 1 calc R
H3C H 0.1582 0.1057 0.0073 0.059 Uiso 1 1 calc R
C4 C 0.3737(4) 0.0924(2) 0.19509(17) 0.0489(9) Uani 1 1 d .
H4A H 0.4214 0.1310 0.2313 0.073 Uiso 1 1 calc R
H4B H 0.4372 0.0538 0.1821 0.073 Uiso 1 1 calc R
H4C H 0.3090 0.0595 0.2124 0.073 Uiso 1 1 calc R
C5 C 0.4237(3) 0.34036(19) 0.27350(15) 0.0327(7) Uani 1 1 d .
H5A H 0.4651 0.3034 0.2448 0.039 Uiso 1 1 calc R
H5B H 0.4462 0.3991 0.2634 0.039 Uiso 1 1 calc R
C6 C 0.4735(4) 0.2129(2) 0.39121(18) 0.0506(9) Uani 1 1 d .
H6A H 0.3771 0.2090 0.3849 0.076 Uiso 1 1 calc R
H6B H 0.5182 0.2044 0.4401 0.076 Uiso 1 1 calc R
H6C H 0.5025 0.1693 0.3634 0.076 Uiso 1 1 calc R
C7 C 0.4799(4) 0.4026(2) 0.42316(17) 0.0476(9) Uani 1 1 d .
H7A H 0.5048 0.4585 0.4095 0.071 Uiso 1 1 calc R
H7B H 0.5308 0.3902 0.4704 0.071 Uiso 1 1 calc R
H7C H 0.3847 0.4019 0.4211 0.071 Uiso 1 1 calc R
C8 C 0.7022(3) 0.3222(3) 0.3759(2) 0.0573(11) Uani 1 1 d .
H8A H 0.7281 0.2779 0.3475 0.086 Uiso 1 1 calc R
H8B H 0.7457 0.3120 0.4247 0.086 Uiso 1 1 calc R
H8C H 0.7295 0.3775 0.3621 0.086 Uiso 1 1 calc R
C9 C -0.2024(3) 0.3187(2) 0.04828(18) 0.0431(8) Uani 1 1 d .
H9A H -0.2062 0.3617 0.0125 0.065 Uiso 1 1 calc R
H9B H -0.2850 0.2859 0.0375 0.065 Uiso 1 1 calc R
H9C H -0.1271 0.2808 0.0499 0.065 Uiso 1 1 calc R
C10 C -0.3174(3) 0.4508(2) 0.12745(19) 0.0462(8) Uani 1 1 d .
H10A H -0.3123 0.4937 0.0928 0.069 Uiso 1 1 calc R
H10B H -0.3077 0.4782 0.1724 0.069 Uiso 1 1 calc R
H10C H -0.4036 0.4221 0.1139 0.069 Uiso 1 1 calc R
C11 C -0.2003(3) 0.2866(2) 0.19607(18) 0.0453(8) Uani 1 1 d .
H11A H -0.2935 0.2690 0.1861 0.068 Uiso 1 1 calc R
H11B H -0.1726 0.3087 0.2433 0.068 Uiso 1 1 calc R
H11C H -0.1448 0.2379 0.1914 0.068 Uiso 1 1 calc R
C12 C 0.0939(3) 0.42620(19) 0.05953(15) 0.0322(7) Uani 1 1 d .
H12 H 0.0245 0.3963 0.0285 0.039 Uiso 1 1 calc R
C13 C 0.2025(3) 0.4527(2) 0.03850(16) 0.0393(7) Uani 1 1 d .
H13 H 0.2069 0.4415 -0.0075 0.047 Uiso 1 1 calc R
C14 C 0.3087(3) 0.4964(2) 0.08352(17) 0.0394(8) Uani 1 1 d .
H14 H 0.3828 0.5140 0.0672 0.047 Uiso 1 1 calc R
C15 C 0.3059(3) 0.51339(19) 0.14954(16) 0.0344(7) Uani 1 1 d .
H15 H 0.3780 0.5420 0.1797 0.041 Uiso 1 1 calc R
C16 C 0.2274(3) 0.54228(19) 0.29884(16) 0.0373(7) Uani 1 1 d .
H16 H 0.3127 0.5663 0.3028 0.045 Uiso 1 1 calc R
C17 C 0.1683(4) 0.5476(2) 0.35219(18) 0.0460(8) Uani 1 1 d .
H17 H 0.2131 0.5753 0.3937 0.055 Uiso 1 1 calc R
C18 C 0.0421(4) 0.5127(2) 0.34659(18) 0.0447(8) Uani 1 1 d .
H18 H 0.0026 0.5181 0.3843 0.054 Uiso 1 1 calc R
C19 C -0.0260(3) 0.4708(2) 0.28820(16) 0.0379(7) Uani 1 1 d .
H19 H -0.1109 0.4470 0.2860 0.045 Uiso 1 1 calc R
C20 C -0.0151(3) 0.42336(17) 0.16423(14) 0.0267(6) Uani 1 1 d .
C21 C 0.0852(3) 0.44352(17) 0.12793(14) 0.0262(6) Uani 1 1 d .
C22 C 0.1942(3) 0.48795(17) 0.17298(14) 0.0273(6) Uani 1 1 d .
C23 C 0.1603(3) 0.50070(17) 0.23762(15) 0.0286(6) Uani 1 1 d .
C24 C 0.0315(3) 0.46342(18) 0.23102(15) 0.0285(6) Uani 1 1 d .
C25 C 0.0838(3) 0.16671(18) 0.31070(17) 0.0364(7) Uani 1 1 d .
H25A H 0.1636 0.1301 0.3200 0.044 Uiso 1 1 calc R
H25B H 0.0238 0.1503 0.2658 0.044 Uiso 1 1 calc R
C26 C 0.0144(4) 0.1595(2) 0.36762(17) 0.0478(9) Uani 1 1 d .
H26A H 0.0276 0.1027 0.3892 0.057 Uiso 1 1 calc R
H26B H -0.0820 0.1704 0.3503 0.057 Uiso 1 1 calc R
C27 C 0.0806(5) 0.2272(3) 0.4180(2) 0.0637(12) Uani 1 1 d .
H27A H 0.0203 0.2473 0.4458 0.076 Uiso 1 1 calc R
H27B H 0.1632 0.2055 0.4495 0.076 Uiso 1 1 calc R
C28 C 0.1093(5) 0.2938(2) 0.37524(19) 0.0598(11) Uani 1 1 d .
H28A H 0.1933 0.3223 0.3987 0.072 Uiso 1 1 calc R
H28B H 0.0370 0.3363 0.3663 0.072 Uiso 1 1 calc R

loop_
_atom_site_aniso_label
_atom_site_aniso_U_11
_atom_site_aniso_U_22
_atom_site_aniso_U_33
_atom_site_aniso_U_23
_atom_site_aniso_U_13
_atom_site_aniso_U_12
Y1 0.02496(16) 0.02365(17) 0.02348(17) 0.00159(10) 0.00439(12) 0.00268(10)
O1 0.0466(12) 0.0264(11) 0.0284(11) -0.0017(8) 0.0125(9) -0.0083(9)
Si1 0.0287(4) 0.0345(5) 0.0241(4) -0.0005(3) 0.0067(3) 0.0036(3)
Si2 0.0292(4) 0.0419(5) 0.0259(4) 0.0027(3) 0.0017(4) 0.0002(3)
Si3 0.0203(4) 0.0336(5) 0.0369(5) 0.0031(3) 0.0028(3) 0.0008(3)
C1 0.0328(15) 0.0274(16) 0.0304(15) -0.0013(12) 0.0049(13) 0.0040(12)
C2 0.048(2) 0.070(3) 0.040(2) -0.0091(18) 0.0167(17) -0.0160(18)
C3 0.0442(18) 0.0398(19) 0.0360(17) -0.0059(14) 0.0126(15) 0.0014(14)
C4 0.052(2) 0.051(2) 0.0398(19) 0.0005(16) 0.0045(16) 0.0199(17)
C5 0.0268(15) 0.0372(17) 0.0309(16) 0.0011(13) 0.0014(13) 0.0029(12)
C6 0.053(2) 0.047(2) 0.043(2) 0.0114(16) -0.0031(17) 0.0030(17)
C7 0.052(2) 0.054(2) 0.0364(18) -0.0058(16) 0.0095(16) -0.0150(17)
C8 0.034(2) 0.092(3) 0.041(2) 0.0158(19) 0.0009(16) 0.0058(18)
C9 0.0331(17) 0.048(2) 0.042(2) -0.0048(15) -0.0020(15) -0.0056(14)
C10 0.0267(16) 0.049(2) 0.061(2) 0.0065(17) 0.0092(15) 0.0065(15)
C11 0.0336(17) 0.044(2) 0.054(2) 0.0104(16) 0.0031(15) -0.0097(15)
C12 0.0292(15) 0.0350(17) 0.0303(16) 0.0055(12) 0.0034(13) 0.0050(12)
C13 0.0364(17) 0.049(2) 0.0344(17) 0.0139(14) 0.0122(14) 0.0081(14)
C14 0.0254(15) 0.047(2) 0.0472(19) 0.0173(15) 0.0113(14) 0.0011(14)
C15 0.0223(14) 0.0350(17) 0.0430(18) 0.0111(14) 0.0027(13) -0.0008(12)
C16 0.0353(17) 0.0295(17) 0.0412(18) -0.0051(13) -0.0011(14) 0.0029(13)
C17 0.054(2) 0.0372(19) 0.0416(19) -0.0096(15) 0.0022(17) 0.0068(16)
C18 0.057(2) 0.041(2) 0.0389(19) -0.0038(15) 0.0168(17) 0.0121(16)
C19 0.0386(17) 0.0364(18) 0.0415(18) -0.0015(14) 0.0153(15) 0.0070(14)
C20 0.0223(13) 0.0263(15) 0.0315(15) 0.0022(11) 0.0065(12) 0.0041(11)
C21 0.0196(13) 0.0260(15) 0.0314(15) 0.0041(12) 0.0033(11) 0.0028(11)
C22 0.0223(14) 0.0246(15) 0.0321(15) 0.0062(11) 0.0015(12) 0.0044(11)
C23 0.0267(14) 0.0215(15) 0.0353(16) 0.0011(11) 0.0037(12) 0.0033(11)
C24 0.0255(14) 0.0256(15) 0.0340(16) -0.0001(12) 0.0067(12) 0.0056(11)
C25 0.0434(19) 0.0234(16) 0.0390(18) 0.0011(12) 0.0040(15) -0.0020(13)
C26 0.058(2) 0.046(2) 0.0372(19) 0.0017(15) 0.0090(17) -0.0217(17)
C27 0.083(3) 0.067(3) 0.045(2) -0.0060(19) 0.022(2) -0.036(2)
C28 0.104(3) 0.041(2) 0.044(2) -0.0092(16) 0.037(2) -0.018(2)

loop_
_atom_type_symbol
_atom_type_description
_atom_type_scat_dispersion_real
_atom_type_scat_dispersion_imag
_atom_type_scat_source
C C 0.0033 0.0016 'International Tables Vol C Tables 4.2.6.8 and 6.1.1.4'
H H 0.0000 0.0000 'International Tables Vol C Tables 4.2.6.8 and 6.1.1.4'
O O 0.0106 0.0060 'International Tables Vol C Tables 4.2.6.8 and 6.1.1.4'
Si Si 0.0817 0.0704 'International Tables Vol C Tables 4.2.6.8 and 6.1.1.4'
Y Y -2.7962 3.5667 'International Tables Vol C Tables 4.2.6.8 and 6.1.1.4'

loop_
_geom_angle_atom_site_label_1
_geom_angle_atom_site_label_2
_geom_angle_atom_site_label_3
_geom_angle
O1 Y1 C1 99.46(9)
O1 Y1 C5 102.56(9)
C1 Y1 C5 107.90(10)
O1 Y1 C20 104.67(8)
C1 Y1 C20 96.60(9)
C5 Y1 C20 139.47(10)
O1 Y1 C21 136.13(8)
C1 Y1 C21 90.16(10)
C5 Y1 C21 114.99(9)
C20 Y1 C21 31.47(8)
O1 Y1 C24 92.71(8)
C1 Y1 C24 127.43(9)
C5 Y1 C24 118.94(10)
C20 Y1 C24 31.21(8)
C21 Y1 C24 50.00(8)
O1 Y1 C22 140.40(8)
C1 Y1 C22 113.51(9)
C5 Y1 C22 88.07(9)
C20 Y1 C22 52.15(8)
C21 Y1 C22 30.72(8)
C24 Y1 C22 50.07(8)
O1 Y1 C23 110.67(8)
C1 Y1 C23 140.35(9)
C5 Y1 C23 90.47(9)
C20 Y1 C23 51.90(8)
C21 Y1 C23 50.24(8)
C24 Y1 C23 30.36(8)
C22 Y1 C23 30.25(8)
C28 O1 C25 107.6(2)
C28 O1 Y1 125.06(18)
C25 O1 Y1 127.32(17)
C1 Si1 C4 109.75(15)
C1 Si1 C2 110.40(16)
C4 Si1 C2 109.03(18)
C1 Si1 C3 113.91(14)
C4 Si1 C3 106.93(16)
C2 Si1 C3 106.64(15)
C5 Si2 C7 111.46(16)
C5 Si2 C8 113.70(16)
C7 Si2 C8 105.77(18)
C5 Si2 C6 109.84(15)
C7 Si2 C6 109.23(16)
C8 Si2 C6 106.61(17)
C9 Si3 C20 112.59(14)
C9 Si3 C10 109.00(16)
C20 Si3 C10 110.41(14)
C9 Si3 C11 106.41(16)
C20 Si3 C11 109.89(14)
C10 Si3 C11 108.38(16)
Si1 C1 Y1 125.78(15)
Si1 C1 H1A 105.9
Y1 C1 H1A 105.9
Si1 C1 H1B 105.9
Y1 C1 H1B 105.9
H1A C1 H1B 106.2
Si1 C2 H2A 109.5
Si1 C2 H2B 109.5
H2A C2 H2B 109.5
Si1 C2 H2C 109.5
H2A C2 H2C 109.5
H2B C2 H2C 109.5
Si1 C3 H3A 109.5
Si1 C3 H3B 109.5
H3A C3 H3B 109.5
Si1 C3 H3C 109.5
H3A C3 H3C 109.5
H3B C3 H3C 109.5
Si1 C4 H4A 109.5
Si1 C4 H4B 109.5
H4A C4 H4B 109.5
Si1 C4 H4C 109.5
H4A C4 H4C 109.5
H4B C4 H4C 109.5
Si2 C5 Y1 127.87(16)
Si2 C5 H5A 105.3
Y1 C5 H5A 105.3
Si2 C5 H5B 105.3
Y1 C5 H5B 105.3
H5A C5 H5B 106.0
Si2 C6 H6A 109.5
Si2 C6 H6B 109.5
H6A C6 H6B 109.5
Si2 C6 H6C 109.5
H6A C6 H6C 109.5
H6B C6 H6C 109.5
Si2 C7 H7A 109.5
Si2 C7 H7B 109.5
H7A C7 H7B 109.5
Si2 C7 H7C 109.5
H7A C7 H7C 109.5
H7B C7 H7C 109.5
Si2 C8 H8A 109.5
Si2 C8 H8B 109.5
H8A C8 H8B 109.5
Si2 C8 H8C 109.5
H8A C8 H8C 109.5
H8B C8 H8C 109.5
Si3 C9 H9A 109.5
Si3 C9 H9B 109.5
H9A C9 H9B 109.5
Si3 C9 H9C 109.5
H9A C9 H9C 109.5
H9B C9 H9C 109.5
Si3 C10 H10A 109.5
Si3 C10 H10B 109.5
H10A C10 H10B 109.5
Si3 C10 H10C 109.5
H10A C10 H10C 109.5
H10B C10 H10C 109.5
Si3 C11 H11A 109.5
Si3 C11 H11B 109.5
H11A C11 H11B 109.5
Si3 C11 H11C 109.5
H11A C11 H11C 109.5
H11B C11 H11C 109.5
C13 C12 C21 119.7(3)
C13 C12 H12 120.2
C21 C12 H12 120.2
C12 C13 C14 121.8(3)
C12 C13 H13 119.1
C14 C13 H13 119.1
C15 C14 C13 120.8(3)
C15 C14 H14 119.6
C13 C14 H14 119.6
C14 C15 C22 119.1(3)
C14 C15 H15 120.4
C22 C15 H15 120.4
C17 C16 C23 119.2(3)
C17 C16 H16 120.4
C23 C16 H16 120.4
C16 C17 C18 120.7(3)
C16 C17 H17 119.6
C18 C17 H17 119.6
C19 C18 C17 122.0(3)
C19 C18 H18 119.0
C17 C18 H18 119.0
C18 C19 C24 119.4(3)
C18 C19 H19 120.3
C24 C19 H19 120.3
C24 C20 C21 104.5(2)
C24 C20 Si3 124.2(2)
C21 C20 Si3 130.9(2)
C24 C20 Y1 77.29(16)
C21 C20 Y1 75.95(15)
Si3 C20 Y1 118.13(13)
C12 C21 C22 117.7(2)
C12 C21 C20 132.0(3)
C22 C21 C20 110.3(2)
C12 C21 Y1 116.94(18)
C22 C21 Y1 76.51(15)
C20 C21 Y1 72.58(15)
C15 C22 C23 131.7(3)
C15 C22 C21 120.9(3)
C23 C22 C21 107.4(2)
C15 C22 Y1 118.71(18)
C23 C22 Y1 75.85(15)
C21 C22 Y1 72.77(15)
C16 C23 C22 131.8(3)
C16 C23 C24 121.1(3)
C22 C23 C24 107.1(2)
C16 C23 Y1 119.70(19)
C22 C23 Y1 73.90(15)
C24 C23 Y1 73.18(15)
C19 C24 C23 117.6(3)
C19 C24 C20 131.8(3)
C23 C24 C20 110.6(2)
C19 C24 Y1 118.7(2)
C23 C24 Y1 76.45(16)
C20 C24 Y1 71.50(15)
O1 C25 C26 104.8(2)
O1 C25 H25A 110.8
C26 C25 H25A 110.8
O1 C25 H25B 110.8
C26 C25 H25B 110.8
H25A C25 H25B 108.9
C25 C26 C27 103.1(3)
C25 C26 H26A 111.1
C27 C26 H26A 111.1
C25 C26 H26B 111.1
C27 C26 H26B 111.1
H26A C26 H26B 109.1
C28 C27 C26 104.5(3)
C28 C27 H27A 110.9
C26 C27 H27A 110.9
C28 C27 H27B 110.9
C26 C27 H27B 110.9
H27A C27 H27B 108.9
C27 C28 O1 108.2(3)
C27 C28 H28A 110.1
O1 C28 H28A 110.1
C27 C28 H28B 110.1
O1 C28 H28B 110.1
H28A C28 H28B 108.4

loop_
_geom_bond_atom_site_label_1
_geom_bond_atom_site_label_2
_geom_bond_distance
Y1 O1 2.3009(19)
Y1 C1 2.375(3)
Y1 C5 2.384(3)
Y1 C20 2.648(3)
Y1 C21 2.693(3)
Y1 C24 2.724(3)
Y1 C22 2.741(3)
Y1 C23 2.767(3)
O1 C28 1.457(4)
O1 C25 1.474(3)
Si1 C1 1.839(3)
Si1 C4 1.875(3)
Si1 C2 1.876(3)
Si1 C3 1.885(3)
Si2 C5 1.835(3)
Si2 C7 1.872(3)
Si2 C8 1.881(4)
Si2 C6 1.882(3)
Si3 C9 1.862(3)
Si3 C20 1.868(3)
Si3 C10 1.875(3)
Si3 C11 1.877(3)
C1 H1A 0.9900
C1 H1B 0.9900
C2 H2A 0.9800
C2 H2B 0.9800
C2 H2C 0.9800
C3 H3A 0.9800
C3 H3B 0.9800
C3 H3C 0.9800
C4 H4A 0.9800
C4 H4B 0.9800
C4 H4C 0.9800
C5 H5A 0.9900
C5 H5B 0.9900
C6 H6A 0.9800
C6 H6B 0.9800
C6 H6C 0.9800
C7 H7A 0.9800
C7 H7B 0.9800
C7 H7C 0.9800
C8 H8A 0.9800
C8 H8B 0.9800
C8 H8C 0.9800
C9 H9A 0.9800
C9 H9B 0.9800
C9 H9C 0.9800
C10 H10A 0.9800
C10 H10B 0.9800
C10 H10C 0.9800
C11 H11A 0.9800
C11 H11B 0.9800
C11 H11C 0.9800
C12 C13 1.367(4)
C12 C21 1.420(4)
C12 H12 0.9500
C13 C14 1.416(5)
C13 H13 0.9500
C14 C15 1.355(4)
C14 H14 0.9500
C15 C22 1.417(4)
C15 H15 0.9500
C16 C17 1.361(5)
C16 C23 1.409(4)
C16 H16 0.9500
C17 C18 1.402(5)
C17 H17 0.9500
C18 C19 1.374(5)
C18 H18 0.9500
C19 C24 1.423(4)
C19 H19 0.9500
C20 C24 1.447(4)
C20 C21 1.449(4)
C21 C22 1.440(4)
C22 C23 1.437(4)
C23 C24 1.438(4)
C25 C26 1.498(5)
C25 H25A 0.9900
C25 H25B 0.9900
C26 C27 1.511(5)
C26 H26A 0.9900
C26 H26B 0.9900
C27 C28 1.435(5)
C27 H27A 0.9900
C27 H27B 0.9900
C28 H28A 0.9900
C28 H28B 0.9900

loop_
_geom_torsion_atom_site_label_1
_geom_torsion_atom_site_label_2
_geom_torsion_atom_site_label_3
_geom_torsion_atom_site_label_4
_geom_torsion
C1 Y1 O1 C28 -174.6(3)
C5 Y1 O1 C28 74.6(3)
C20 Y1 O1 C28 -75.1(3)
C21 Y1 O1 C28 -74.3(3)
C24 Y1 O1 C28 -45.9(3)
C22 Y1 O1 C28 -27.9(3)
C23 Y1 O1 C28 -20.8(3)
C1 Y1 O1 C25 6.8(2)
C5 Y1 O1 C25 -104.0(2)
C20 Y1 O1 C25 106.3(2)
C21 Y1 O1 C25 107.1(2)
C24 Y1 O1 C25 135.5(2)
C22 Y1 O1 C25 153.5(2)
C23 Y1 O1 C25 160.6(2)
C4 Si1 C1 Y1 61.0(2)
C2 Si1 C1 Y1 -59.2(2)
C3 Si1 C1 Y1 -179.16(16)
O1 Y1 C1 Si1 -103.86(18)
C5 Y1 C1 Si1 2.7(2)
C20 Y1 C1 Si1 150.01(17)
C21 Y1 C1 Si1 119.14(18)
C24 Y1 C1 Si1 155.31(14)
C22 Y1 C1 Si1 98.57(18)
C23 Y1 C1 Si1 116.50(18)
C7 Si2 C5 Y1 -69.3(2)
C8 Si2 C5 Y1 171.27(19)
C6 Si2 C5 Y1 51.9(2)
O1 Y1 C5 Si2 -12.6(2)
C1 Y1 C5 Si2 -117.00(19)
C20 Y1 C5 Si2 118.69(19)
C21 Y1 C5 Si2 144.15(17)
C24 Y1 C5 Si2 87.7(2)
C22 Y1 C5 Si2 128.89(19)
C23 Y1 C5 Si2 98.73(19)
C21 C12 C13 C14 0.9(5)
C12 C13 C14 C15 0.0(5)
C13 C14 C15 C22 -0.9(5)
C23 C16 C17 C18 -0.3(5)
C16 C17 C18 C19 1.0(5)
C17 C18 C19 C24 -0.9(5)
C9 Si3 C20 C24 -175.2(2)
C10 Si3 C20 C24 62.7(3)
C11 Si3 C20 C24 -56.8(3)
C9 Si3 C20 C21 13.9(3)
C10 Si3 C20 C21 -108.1(3)
C11 Si3 C20 C21 132.4(3)
C9 Si3 C20 Y1 -81.71(17)
C10 Si3 C20 Y1 156.21(15)
C11 Si3 C20 Y1 36.71(19)
O1 Y1 C20 C24 70.25(17)
C1 Y1 C20 C24 171.86(17)
C5 Y1 C20 C24 -60.4(2)
C21 Y1 C20 C24 -108.7(2)
C22 Y1 C20 C24 -73.39(17)
C23 Y1 C20 C24 -34.73(15)
O1 Y1 C20 C21 178.97(15)
C1 Y1 C20 C21 -79.42(17)
C5 Y1 C20 C21 48.3(2)
C24 Y1 C20 C21 108.7(2)
C22 Y1 C20 C21 35.33(15)
C23 Y1 C20 C21 73.99(17)
O1 Y1 C20 Si3 -51.90(15)
C1 Y1 C20 Si3 49.71(15)
C5 Y1 C20 Si3 177.41(13)
C21 Y1 C20 Si3 129.1(2)
C24 Y1 C20 Si3 -122.2(2)
C22 Y1 C20 Si3 164.46(19)
C23 Y1 C20 Si3 -156.88(19)
C13 C12 C21 C22 -0.9(4)
C13 C12 C21 C20 -179.6(3)
C13 C12 C21 Y1 -89.2(3)
C24 C20 C21 C12 -176.5(3)
Si3 C20 C21 C12 -4.4(5)
Y1 C20 C21 C12 110.9(3)
C24 C20 C21 C22 4.7(3)
Si3 C20 C21 C22 176.9(2)
Y1 C20 C21 C22 -67.89(19)
C24 C20 C21 Y1 72.61(18)
Si3 C20 C21 Y1 -115.2(2)
O1 Y1 C21 C12 -130.27(19)
C1 Y1 C21 C12 -26.4(2)
C5 Y1 C21 C12 83.5(2)
C20 Y1 C21 C12 -128.8(3)
C24 Y1 C21 C12 -168.7(3)
C22 Y1 C21 C12 114.5(3)
C23 Y1 C21 C12 151.4(2)
O1 Y1 C21 C22 115.21(16)
C1 Y1 C21 C22 -140.90(17)
C5 Y1 C21 C22 -31.00(19)
C20 Y1 C21 C22 116.6(2)
C24 Y1 C21 C22 76.81(17)
C23 Y1 C21 C22 36.91(15)
O1 Y1 C21 C20 -1.4(2)
C1 Y1 C21 C20 102.45(17)
C5 Y1 C21 C20 -147.64(16)
C24 Y1 C21 C20 -39.83(16)
C22 Y1 C21 C20 -116.6(2)
C23 Y1 C21 C20 -79.74(17)
C14 C15 C22 C23 -176.3(3)
C14 C15 C22 C21 0.9(4)
C14 C15 C22 Y1 87.1(3)
C12 C21 C22 C15 0.0(4)
C20 C21 C22 C15 179.0(2)
Y1 C21 C22 C15 113.6(2)
C12 C21 C22 C23 177.8(2)
C20 C21 C22 C23 -3.2(3)
Y1 C21 C22 C23 -68.59(18)
C12 C21 C22 Y1 -113.6(2)
C20 C21 C22 Y1 65.37(19)
O1 Y1 C22 C15 143.4(2)
C1 Y1 C22 C15 -72.8(2)
C5 Y1 C22 C15 35.9(2)
C20 Y1 C22 C15 -152.5(3)
C21 Y1 C22 C15 -116.3(3)
C24 Y1 C22 C15 167.1(3)
C23 Y1 C22 C15 130.1(3)
O1 Y1 C22 C23 13.2(2)
C1 Y1 C22 C23 157.05(16)
C5 Y1 C22 C23 -94.24(17)
C20 Y1 C22 C23 77.38(17)
C21 Y1 C22 C23 113.6(2)
C24 Y1 C22 C23 37.03(15)
O1 Y1 C22 C21 -100.35(18)
C1 Y1 C22 C21 43.45(18)
C5 Y1 C22 C21 152.16(17)
C20 Y1 C22 C21 -36.22(15)
C24 Y1 C22 C21 -76.57(17)
C23 Y1 C22 C21 -113.6(2)
C17 C16 C23 C22 177.4(3)
C17 C16 C23 C24 -0.5(4)
C17 C16 C23 Y1 -87.9(3)
C15 C22 C23 C16 -0.3(5)
C21 C22 C23 C16 -177.8(3)
Y1 C22 C23 C16 115.7(3)
C15 C22 C23 C24 177.8(3)
C21 C22 C23 C24 0.3(3)
Y1 C22 C23 C24 -66.19(19)
C15 C22 C23 Y1 -116.0(3)
C21 C22 C23 Y1 66.49(18)
O1 Y1 C23 C16 59.6(3)
C1 Y1 C23 C16 -163.5(2)
C5 Y1 C23 C16 -44.0(2)
C20 Y1 C23 C16 152.4(3)
C21 Y1 C23 C16 -166.9(3)
C24 Y1 C23 C16 116.6(3)
C22 Y1 C23 C16 -129.4(3)
O1 Y1 C23 C22 -171.02(15)
C1 Y1 C23 C22 -34.1(2)
C5 Y1 C23 C22 85.36(17)
C20 Y1 C23 C22 -78.26(17)
C21 Y1 C23 C22 -37.52(15)
C24 Y1 C23 C22 -114.0(2)
O1 Y1 C23 C24 -57.03(18)
C1 Y1 C23 C24 79.9(2)
C5 Y1 C23 C24 -160.64(17)
C20 Y1 C23 C24 35.73(16)
C21 Y1 C23 C24 76.48(17)
C22 Y1 C23 C24 114.0(2)
C18 C19 C24 C23 0.1(4)
C18 C19 C24 C20 179.5(3)
C18 C19 C24 Y1 89.3(3)
C16 C23 C24 C19 0.6(4)
C22 C23 C24 C19 -177.7(2)
Y1 C23 C24 C19 115.6(3)
C16 C23 C24 C20 -178.9(3)
C22 C23 C24 C20 2.7(3)
Y1 C23 C24 C20 -63.96(19)
C16 C23 C24 Y1 -115.0(3)
C22 C23 C24 Y1 66.68(18)
C21 C20 C24 C19 176.0(3)
Si3 C20 C24 C19 3.2(5)
Y1 C20 C24 C19 -112.4(3)
C21 C20 C24 C23 -4.5(3)
Si3 C20 C24 C23 -177.39(19)
Y1 C20 C24 C23 67.1(2)
C21 C20 C24 Y1 -71.62(17)
Si3 C20 C24 Y1 115.5(2)
O1 Y1 C24 C19 13.9(2)
C1 Y1 C24 C19 118.0(2)
C5 Y1 C24 C19 -92.0(2)
C20 Y1 C24 C19 128.2(3)
C21 Y1 C24 C19 168.4(3)
C22 Y1 C24 C19 -151.2(3)
C23 Y1 C24 C19 -114.3(3)
O1 Y1 C24 C23 128.21(17)
C1 Y1 C24 C23 -127.71(17)
C5 Y1 C24 C23 22.3(2)
C20 Y1 C24 C23 -117.5(2)
C21 Y1 C24 C23 -77.32(18)
C22 Y1 C24 C23 -36.88(16)
O1 Y1 C24 C20 -114.29(16)
C1 Y1 C24 C20 -10.2(2)
C5 Y1 C24 C20 139.76(16)
C21 Y1 C24 C20 40.19(15)
C22 Y1 C24 C20 80.63(17)
C23 Y1 C24 C20 117.5(2)
C28 O1 C25 C26 15.5(4)
Y1 O1 C25 C26 -165.7(2)
O1 C25 C26 C27 -30.2(4)
C25 C26 C27 C28 34.3(4)
C26 C27 C28 O1 -25.4(5)
C25 O1 C28 C27 6.4(4)
Y1 O1 C28 C27 -172.5(3)
